data_4330491
loop_
_publ_author_name
'Emily V. Eames'
'Theodore A. Betley'

_publ_section_title
;
 Site-Isolated Redox Reactivity in a Trinuclear Iron Complex
;
_journal_name_full 'Inorganic Chemistry'
_journal_page_first 10274
_journal_page_last 10278
_journal_paper_doi 10.1021/ic301241s
_journal_volume 51
_journal_year 2012
_chemical_formula_sum 'C54 H53 Fe3 I N6 O'
_chemical_formula_weight 1096.47
_chemical_name_systematic
; 
 ? 
;
_space_group_IT_number 2
_symmetry_cell_setting triclinic
_symmetry_space_group_name_Hall '-P 1'
_symmetry_space_group_name_H-M 'P -1'
_atom_sites_solution_hydrogens geom
_atom_sites_solution_primary direct
_atom_sites_solution_secondary difmap
_audit_creation_method SHELXL-97
_cell_angle_alpha 86.701(3)
_cell_angle_beta 80.278(3)
_cell_angle_gamma 77.288(3)
_cell_formula_units_Z 2
_cell_length_a 12.984(3)
_cell_length_b 13.210(3)
_cell_length_c 14.734(3)
_cell_measurement_reflns_used 8065
_cell_measurement_temperature 100(2)
_cell_measurement_theta_max 25.6855
_cell_measurement_theta_min 2.2785
_cell_volume 2429.3(9)
_computing_cell_refinement 'Bruker SAINT'
_computing_data_collection 'Bruker SMART'
_computing_data_reduction 'Bruker SAINT'
_computing_molecular_graphics XP
_computing_publication_material XCIF
_computing_structure_refinement 'SHELXL-97 (Sheldrick, 1997)'
_computing_structure_solution 'SHELXS-97 (Sheldrick, 1990)'
_diffrn_ambient_temperature 100(2)
_diffrn_measured_fraction_theta_full 0.996
_diffrn_measured_fraction_theta_max 0.996
_diffrn_measurement_device_type 'CCD area detector'
_diffrn_measurement_method 'phi and omega scans'
_diffrn_radiation_monochromator graphite
_diffrn_radiation_source 'fine-focus sealed tube'
_diffrn_radiation_type MoK\a
_diffrn_radiation_wavelength 0.71073
_diffrn_reflns_av_R_equivalents 0.0437
_diffrn_reflns_av_sigmaI/netI 0.0484
_diffrn_reflns_limit_h_max 15
_diffrn_reflns_limit_h_min -15
_diffrn_reflns_limit_k_max 16
_diffrn_reflns_limit_k_min -16
_diffrn_reflns_limit_l_max 17
_diffrn_reflns_limit_l_min -18
_diffrn_reflns_number 28689
_diffrn_reflns_theta_full 25.76
_diffrn_reflns_theta_max 25.76
_diffrn_reflns_theta_min 1.58
_exptl_absorpt_coefficient_mu 1.565
_exptl_absorpt_correction_T_max 0.9401
_exptl_absorpt_correction_T_min 0.8467
_exptl_absorpt_correction_type multi-scan
_exptl_absorpt_process_details 'SADABS (Bruker AXS, 2004)'
_exptl_crystal_colour brown
_exptl_crystal_density_diffrn 1.499
_exptl_crystal_description block
_exptl_crystal_F_000 1116
_exptl_crystal_size_max 0.11
_exptl_crystal_size_mid 0.09
_exptl_crystal_size_min 0.04
_refine_diff_density_max 2.175
_refine_diff_density_min -1.153
_refine_diff_density_rms 0.145
_refine_ls_extinction_method none
_refine_ls_goodness_of_fit_ref 1.046
_refine_ls_hydrogen_treatment riding
_refine_ls_matrix_type full
_refine_ls_number_parameters 573
_refine_ls_number_reflns 9235
_refine_ls_number_restraints 5
_refine_ls_restrained_S_all 1.054
_refine_ls_R_factor_all 0.0683
_refine_ls_R_factor_gt 0.0479
_refine_ls_shift/su_max 0.001
_refine_ls_shift/su_mean 0.000
_refine_ls_structure_factor_coef Fsqd
_refine_ls_weighting_details 'calc w=1/[\s^2^(Fo^2^)+(0.0775P)^2^+7.6923P] where P=(Fo^2^+2Fc^2^)/3'
_refine_ls_weighting_scheme calc
_refine_ls_wR_factor_gt 0.1318
_refine_ls_wR_factor_ref 0.1453
_reflns_number_gt 7118
_reflns_number_total 9235
_reflns_threshold_expression >2sigma(I)
_cod_data_source_file ic301241s_si_002_5.cif
_cod_data_source_block Fe3LIthf
_cod_original_cell_volume 2429.3(8)
_cod_database_code 4330491

loop_
_symmetry_equiv_pos_as_xyz
'x, y, z'
'-x, -y, -z'

loop_
_atom_site_label
_atom_site_type_symbol
_atom_site_fract_x
_atom_site_fract_y
_atom_site_fract_z
_atom_site_U_iso_or_equiv
_atom_site_adp_type
_atom_site_occupancy
_atom_site_symmetry_multiplicity
_atom_site_calc_flag
_atom_site_refinement_flags
_atom_site_disorder_assembly
_atom_site_disorder_group
I1 I 0.45759(3) 0.08737(3) 0.33627(2) 0.02609(12) Uani 1 1 d . . .
Fe1 Fe 0.57301(5) 0.22068(6) 0.25371(5) 0.01695(17) Uani 1 1 d . . .
Fe2 Fe 0.70742(5) 0.26983(5) 0.11524(5) 0.01542(17) Uani 1 1 d . . .
Fe3 Fe 0.57353(5) 0.40812(5) 0.17098(5) 0.01465(16) Uani 1 1 d . . .
O1 O 0.6658(3) 0.2085(3) 0.3529(2) 0.0219(8) Uani 1 1 d . . .
N1 N 0.6060(3) 0.3627(3) 0.0458(3) 0.0161(8) Uani 1 1 d . . .
N2 N 0.4571(3) 0.3385(3) 0.2080(3) 0.0156(8) Uani 1 1 d . . .
N3 N 0.6410(3) 0.1533(3) 0.1272(3) 0.0163(8) Uani 1 1 d . . .
N4 N 0.7252(3) 0.4177(3) 0.1389(3) 0.0170(9) Uani 1 1 d . . .
N5 N 0.5101(3) 0.4946(3) 0.2693(3) 0.0174(9) Uani 1 1 d . . .
N6 N 0.8319(3) 0.1714(3) 0.1284(3) 0.0191(9) Uani 1 1 d . . .
C1 C 0.4028(4) 0.2155(4) -0.0033(3) 0.0215(11) Uani 1 1 d . . .
H1B H 0.4453 0.1862 -0.0610 0.032 Uiso 1 1 calc R . .
H1C H 0.3496 0.2770 -0.0170 0.032 Uiso 1 1 calc R . .
H1A H 0.3664 0.1636 0.0301 0.032 Uiso 1 1 calc R . .
C1L C 0.6238(6) 0.2687(5) 0.4336(4) 0.0355(15) Uani 1 1 d . . .
H1LA H 0.5453 0.2763 0.4480 0.043 Uiso 1 1 calc R . .
H1LB H 0.6399 0.3388 0.4239 0.043 Uiso 1 1 calc R . .
C2 C 0.4770(4) 0.2462(4) 0.0564(3) 0.0161(10) Uani 1 1 d . . .
C2L C 0.6749(5) 0.2137(5) 0.5095(4) 0.0331(14) Uani 1 1 d . . .
H2LA H 0.6266 0.2261 0.5692 0.040 Uiso 1 1 calc R . .
H2LB H 0.7424 0.2352 0.5134 0.040 Uiso 1 1 calc R . .
C3 C 0.5351(4) 0.3218(4) -0.0017(3) 0.0187(10) Uani 1 1 d . . .
H3A H 0.5774 0.2862 -0.0576 0.022 Uiso 1 1 calc R . .
H3B H 0.4814 0.3805 -0.0217 0.022 Uiso 1 1 calc R . .
C3L C 0.6960(5) 0.1008(5) 0.4827(4) 0.0357(14) Uani 1 1 d . . .
H3LB H 0.7545 0.0578 0.5120 0.043 Uiso 1 1 calc R . .
H3LA H 0.6309 0.0720 0.4998 0.043 Uiso 1 1 calc R . .
C4 C 0.4044(4) 0.2946(4) 0.1426(3) 0.0173(10) Uani 1 1 d . . .
H4B H 0.3476 0.3504 0.1230 0.021 Uiso 1 1 calc R . .
H4A H 0.3692 0.2409 0.1759 0.021 Uiso 1 1 calc R . .
C4L C 0.7275(4) 0.1071(4) 0.3795(4) 0.0284(12) Uani 1 1 d . . .
H4LB H 0.8053 0.1034 0.3624 0.034 Uiso 1 1 calc R . .
H4LA H 0.7086 0.0501 0.3495 0.034 Uiso 1 1 calc R . .
C5 C 0.5550(4) 0.1442(4) 0.0756(3) 0.0179(10) Uani 1 1 d . . .
H5B H 0.5131 0.0964 0.1105 0.021 Uiso 1 1 calc R . .
H5A H 0.5888 0.1119 0.0158 0.021 Uiso 1 1 calc R . .
C6 C 0.6822(4) 0.4114(4) -0.0098(3) 0.0170(10) Uani 1 1 d . . .
C7 C 0.6978(4) 0.4238(4) -0.1046(3) 0.0187(10) Uani 1 1 d . . .
H7 H 0.6482 0.4081 -0.1394 0.022 Uiso 1 1 calc R . .
C8 C 0.7870(4) 0.4593(4) -0.1482(4) 0.0221(11) Uani 1 1 d . . .
H8 H 0.7987 0.4676 -0.2134 0.027 Uiso 1 1 calc R . .
C9 C 0.8588(4) 0.4828(4) -0.0979(4) 0.0224(11) Uani 1 1 d . . .
H9 H 0.9205 0.5051 -0.1290 0.027 Uiso 1 1 calc R . .
C10 C 0.8422(4) 0.4743(4) -0.0028(3) 0.0202(11) Uani 1 1 d . . .
H10 H 0.8917 0.4914 0.0313 0.024 Uiso 1 1 calc R . .
C11 C 0.7523(4) 0.4403(4) 0.0427(3) 0.0166(10) Uani 1 1 d . . .
C12 C 0.7832(4) 0.4524(4) 0.2006(3) 0.0180(10) Uani 1 1 d . . .
C13 C 0.8002(4) 0.5538(4) 0.1954(4) 0.0233(11) Uani 1 1 d . . .
H13 H 0.7721 0.6011 0.1501 0.028 Uiso 1 1 calc R . .
C14 C 0.8570(4) 0.5856(5) 0.2548(4) 0.0282(13) Uani 1 1 d . . .
H14 H 0.8691 0.6542 0.2497 0.034 Uiso 1 1 calc R . .
C15 C 0.8965(4) 0.5179(5) 0.3220(4) 0.0310(13) Uani 1 1 d . . .
H15 H 0.9370 0.5394 0.3625 0.037 Uiso 1 1 calc R . .
C16 C 0.8767(5) 0.4185(5) 0.3301(4) 0.0294(13) Uani 1 1 d . . .
H16 H 0.9027 0.3724 0.3770 0.035 Uiso 1 1 calc R . .
C17 C 0.8195(4) 0.3859(4) 0.2706(4) 0.0230(11) Uani 1 1 d . . .
H17 H 0.8050 0.3183 0.2774 0.028 Uiso 1 1 calc R . .
C18 C 0.3839(4) 0.3895(4) 0.2829(3) 0.0179(10) Uani 1 1 d . . .
C19 C 0.2859(4) 0.3630(4) 0.3210(3) 0.0208(11) Uani 1 1 d . . .
H19 H 0.2656 0.3052 0.2991 0.025 Uiso 1 1 calc R . .
C20 C 0.2194(4) 0.4230(4) 0.3912(4) 0.0238(11) Uani 1 1 d . . .
H20 H 0.1529 0.4064 0.4170 0.029 Uiso 1 1 calc R . .
C21 C 0.2491(4) 0.5061(5) 0.4236(4) 0.0278(12) Uani 1 1 d . . .
H21 H 0.2024 0.5464 0.4713 0.033 Uiso 1 1 calc R . .
C22 C 0.3461(4) 0.5322(4) 0.3880(4) 0.0233(11) Uani 1 1 d . . .
H22 H 0.3660 0.5891 0.4118 0.028 Uiso 1 1 calc R . .
C23 C 0.4142(4) 0.4741(4) 0.3167(3) 0.0174(10) Uani 1 1 d . . .
C24 C 0.5438(4) 0.5814(4) 0.3000(3) 0.0179(10) Uani 1 1 d . . .
C25 C 0.5289(4) 0.6739(4) 0.2502(4) 0.0216(11) Uani 1 1 d . . .
H25 H 0.4982 0.6786 0.1956 0.026 Uiso 1 1 calc R . .
C26 C 0.5584(4) 0.7599(4) 0.2791(4) 0.0251(12) Uani 1 1 d . . .
H26 H 0.5475 0.8231 0.2443 0.030 Uiso 1 1 calc R . .
C27 C 0.6037(4) 0.7543(4) 0.3584(4) 0.0259(12) Uani 1 1 d . . .
H27 H 0.6238 0.8131 0.3785 0.031 Uiso 1 1 calc R . .
C28 C 0.6190(4) 0.6612(4) 0.4078(4) 0.0257(12) Uani 1 1 d . . .
H28 H 0.6508 0.6562 0.4620 0.031 Uiso 1 1 calc R . .
C29 C 0.5890(4) 0.5757(4) 0.3797(4) 0.0230(11) Uani 1 1 d . . .
H29 H 0.5993 0.5128 0.4149 0.028 Uiso 1 1 calc R . .
C30 C 0.7145(4) 0.0583(4) 0.1375(3) 0.0168(10) Uani 1 1 d . . .
C31 C 0.6910(4) -0.0399(4) 0.1423(3) 0.0212(11) Uani 1 1 d . . .
H31 H 0.6205 -0.0471 0.1390 0.025 Uiso 1 1 calc R . .
C32 C 0.7702(4) -0.1268(4) 0.1517(4) 0.0275(12) Uani 1 1 d . . .
H32 H 0.7542 -0.1939 0.1559 0.033 Uiso 1 1 calc R . .
C33 C 0.8741(5) -0.1157(5) 0.1551(4) 0.0339(14) Uani 1 1 d . . .
H33 H 0.9289 -0.1757 0.1601 0.041 Uiso 1 1 calc R . .
C34 C 0.8979(4) -0.0187(4) 0.1513(4) 0.0269(12) Uani 1 1 d . . .
H34 H 0.9684 -0.0122 0.1552 0.032 Uiso 1 1 calc R . .
C35 C 0.8189(4) 0.0699(4) 0.1418(3) 0.0195(11) Uani 1 1 d . . .
C36 C 0.9341(4) 0.1940(4) 0.1294(4) 0.0198(11) Uani 1 1 d . . .
C37 C 0.9789(4) 0.2458(4) 0.0548(4) 0.0233(11) Uani 1 1 d . . .
H37 H 0.9451 0.2592 0.0017 0.028 Uiso 1 1 calc R . .
C38 C 1.0736(4) 0.2788(4) 0.0562(4) 0.0297(13) Uani 1 1 d . . .
H38 H 1.1035 0.3151 0.0045 0.036 Uiso 1 1 calc R . .
C39 C 1.1236(4) 0.2587(5) 0.1326(4) 0.0316(14) Uani 1 1 d . . .
H39 H 1.1872 0.2822 0.1346 0.038 Uiso 1 1 calc R . .
C40 C 1.0800(5) 0.2041(5) 0.2060(4) 0.0369(15) Uani 1 1 d . . .
H40 H 1.1154 0.1880 0.2580 0.044 Uiso 1 1 calc R . .
C41 C 0.9869(4) 0.1727(5) 0.2052(4) 0.0284(13) Uani 1 1 d . . .
H41 H 0.9578 0.1359 0.2570 0.034 Uiso 1 1 calc R . .
C1A C 0.2843(5) -0.0174(5) 0.1733(4) 0.0318(13) Uani 1 1 d . . .
H1AA H 0.3172 0.0392 0.1780 0.038 Uiso 1 1 calc R . .
C2A C 0.2953(5) -0.0992(5) 0.2367(4) 0.0353(14) Uani 1 1 d . . .
H2A H 0.3356 -0.0993 0.2849 0.042 Uiso 1 1 calc R . .
C3A C 0.2462(5) -0.1812(5) 0.2287(5) 0.0386(15) Uani 1 1 d . . .
H3AA H 0.2530 -0.2376 0.2718 0.046 Uiso 1 1 calc R . .
C4A C 0.1880(4) -0.1812(5) 0.1589(4) 0.0314(13) Uani 1 1 d . . .
H4AA H 0.1547 -0.2375 0.1541 0.038 Uiso 1 1 calc R . .
C5A C 0.1780(4) -0.1001(5) 0.0963(4) 0.0286(13) Uani 1 1 d . . .
H5AA H 0.1380 -0.1005 0.0481 0.034 Uiso 1 1 calc R . .
C6A C 0.2260(5) -0.0178(5) 0.1032(4) 0.0307(13) Uani 1 1 d . . .
H6A H 0.2188 0.0383 0.0598 0.037 Uiso 1 1 calc R . .
C2B C 1.1841(5) 0.1760(9) 0.5237(5) 0.0508(16) Uani 0.50 1 d PG A 1
H2BA H 1.2548 0.1876 0.5111 0.061 Uiso 0.50 1 calc PR A 1
C3B C 1.1343(6) 0.1683(9) 0.6143(4) 0.0508(16) Uani 0.50 1 d PG A 1
H3BA H 1.1711 0.1746 0.6636 0.061 Uiso 0.50 1 calc PR A 1
C4B C 1.0308(6) 0.1514(9) 0.6329(4) 0.0508(16) Uani 0.50 1 d PG A 1
H4BA H 0.9968 0.1461 0.6948 0.061 Uiso 0.50 1 calc PR A 1
C5B C 0.9770(5) 0.1422(9) 0.5608(5) 0.0508(16) Uani 0.50 1 d PG A 1
H5BA H 0.9063 0.1306 0.5735 0.061 Uiso 0.50 1 calc PR A 1
C6B C 1.0268(6) 0.1499(9) 0.4702(4) 0.0508(16) Uani 0.50 1 d PG A 1
H6BA H 0.9900 0.1437 0.4209 0.061 Uiso 0.50 1 calc PR A 1
C1B C 1.1303(6) 0.1669(9) 0.4517(4) 0.0508(16) Uani 0.50 1 d PG A 1
H1BA H 1.1643 0.1722 0.3897 0.061 Uiso 0.50 1 calc PR A 1

loop_
_atom_site_aniso_label
_atom_site_aniso_U_11
_atom_site_aniso_U_22
_atom_site_aniso_U_33
_atom_site_aniso_U_23
_atom_site_aniso_U_13
_atom_site_aniso_U_12
I1 0.0230(2) 0.0295(2) 0.0261(2) 0.00270(15) 0.00076(14) -0.01097(15)
Fe1 0.0130(3) 0.0205(4) 0.0156(4) -0.0014(3) 0.0009(3) -0.0018(3)
Fe2 0.0102(3) 0.0171(4) 0.0179(4) -0.0028(3) 0.0003(3) -0.0021(3)
Fe3 0.0105(3) 0.0169(4) 0.0154(4) -0.0024(3) 0.0020(3) -0.0030(3)
O1 0.0202(18) 0.0246(19) 0.0195(18) -0.0005(15) 0.0003(15) -0.0041(15)
N1 0.0115(19) 0.020(2) 0.016(2) -0.0001(17) 0.0007(16) -0.0036(17)
N2 0.0106(19) 0.019(2) 0.014(2) -0.0042(17) 0.0046(16) -0.0018(16)
N3 0.0109(19) 0.018(2) 0.020(2) -0.0019(17) -0.0002(16) -0.0039(16)
N4 0.014(2) 0.020(2) 0.015(2) -0.0027(17) 0.0030(16) -0.0045(17)
N5 0.012(2) 0.023(2) 0.017(2) -0.0014(17) 0.0013(16) -0.0041(17)
N6 0.0093(19) 0.023(2) 0.024(2) -0.0029(18) 0.0006(17) -0.0025(17)
C1 0.020(3) 0.028(3) 0.018(3) -0.004(2) -0.001(2) -0.009(2)
C1L 0.056(4) 0.028(3) 0.024(3) 0.000(2) -0.017(3) -0.002(3)
C2 0.013(2) 0.020(3) 0.014(2) -0.0027(19) -0.0001(19) -0.004(2)
C2L 0.038(3) 0.042(4) 0.020(3) -0.002(3) -0.005(3) -0.009(3)
C3 0.015(2) 0.024(3) 0.018(3) -0.001(2) -0.003(2) -0.005(2)
C3L 0.044(4) 0.033(3) 0.028(3) 0.004(3) -0.007(3) -0.002(3)
C4 0.008(2) 0.021(3) 0.022(3) -0.004(2) -0.0005(19) -0.0031(19)
C4L 0.022(3) 0.028(3) 0.031(3) -0.001(2) -0.004(2) 0.004(2)
C5 0.015(2) 0.019(3) 0.021(3) -0.006(2) -0.002(2) -0.004(2)
C6 0.012(2) 0.015(2) 0.020(3) -0.001(2) 0.0037(19) 0.0017(19)
C7 0.016(2) 0.018(3) 0.020(3) 0.002(2) 0.000(2) -0.001(2)
C8 0.022(3) 0.019(3) 0.020(3) 0.000(2) 0.005(2) 0.001(2)
C9 0.015(2) 0.020(3) 0.027(3) 0.001(2) 0.009(2) -0.002(2)
C10 0.017(2) 0.020(3) 0.024(3) 0.000(2) 0.000(2) -0.005(2)
C11 0.013(2) 0.018(2) 0.018(2) 0.001(2) -0.0012(19) -0.0023(19)
C12 0.007(2) 0.024(3) 0.020(3) -0.005(2) 0.0054(19) -0.003(2)
C13 0.014(2) 0.027(3) 0.027(3) -0.003(2) 0.001(2) -0.004(2)
C14 0.020(3) 0.032(3) 0.034(3) -0.011(3) 0.002(2) -0.010(2)
C15 0.020(3) 0.041(3) 0.034(3) -0.015(3) -0.006(2) -0.004(3)
C16 0.025(3) 0.039(3) 0.021(3) -0.007(2) -0.001(2) -0.001(3)
C17 0.017(3) 0.028(3) 0.022(3) -0.005(2) 0.003(2) -0.005(2)
C18 0.014(2) 0.019(3) 0.018(2) 0.003(2) 0.001(2) -0.001(2)
C19 0.016(2) 0.026(3) 0.019(3) -0.002(2) 0.003(2) -0.005(2)
C20 0.015(2) 0.032(3) 0.022(3) -0.002(2) 0.004(2) -0.004(2)
C21 0.019(3) 0.036(3) 0.022(3) -0.003(2) 0.007(2) 0.001(2)
C22 0.020(3) 0.028(3) 0.020(3) -0.009(2) 0.001(2) -0.002(2)
C23 0.014(2) 0.023(3) 0.014(2) 0.002(2) 0.0002(19) -0.002(2)
C24 0.013(2) 0.020(3) 0.018(2) -0.005(2) 0.0037(19) -0.003(2)
C25 0.019(3) 0.026(3) 0.019(3) -0.001(2) 0.001(2) -0.005(2)
C26 0.023(3) 0.019(3) 0.032(3) 0.002(2) 0.000(2) -0.006(2)
C27 0.019(3) 0.022(3) 0.038(3) -0.010(2) -0.001(2) -0.007(2)
C28 0.022(3) 0.029(3) 0.026(3) -0.008(2) -0.005(2) -0.003(2)
C29 0.023(3) 0.020(3) 0.024(3) -0.003(2) -0.001(2) -0.001(2)
C30 0.017(2) 0.016(2) 0.015(2) -0.0015(19) 0.0013(19) 0.000(2)
C31 0.018(3) 0.024(3) 0.021(3) 0.000(2) 0.003(2) -0.007(2)
C32 0.024(3) 0.017(3) 0.038(3) 0.002(2) 0.001(2) -0.003(2)
C33 0.020(3) 0.026(3) 0.048(4) 0.005(3) 0.002(3) 0.005(2)
C34 0.014(3) 0.026(3) 0.036(3) 0.003(2) 0.002(2) -0.002(2)
C35 0.017(2) 0.020(3) 0.020(3) -0.003(2) 0.003(2) -0.003(2)
C36 0.009(2) 0.022(3) 0.025(3) -0.008(2) 0.002(2) 0.001(2)
C37 0.015(2) 0.021(3) 0.032(3) -0.003(2) 0.000(2) -0.003(2)
C38 0.015(3) 0.026(3) 0.046(4) -0.004(3) 0.003(2) -0.003(2)
C39 0.011(3) 0.034(3) 0.049(4) -0.012(3) -0.003(3) -0.002(2)
C40 0.019(3) 0.058(4) 0.035(3) -0.012(3) -0.006(3) -0.005(3)
C41 0.014(3) 0.044(4) 0.024(3) -0.001(2) 0.000(2) 0.000(2)
C1A 0.027(3) 0.036(3) 0.032(3) -0.008(3) 0.003(2) -0.009(3)
C2A 0.027(3) 0.041(4) 0.033(3) -0.004(3) -0.007(3) 0.004(3)
C3A 0.040(4) 0.030(3) 0.042(4) 0.003(3) -0.009(3) 0.001(3)
C4A 0.022(3) 0.026(3) 0.044(4) -0.010(3) 0.004(3) -0.004(2)
C5A 0.021(3) 0.037(3) 0.022(3) -0.010(2) 0.002(2) 0.003(2)
C6A 0.032(3) 0.031(3) 0.025(3) -0.001(2) 0.003(2) -0.003(3)
C2B 0.036(3) 0.099(5) 0.023(3) 0.001(3) -0.003(2) -0.029(3)
C3B 0.036(3) 0.099(5) 0.023(3) 0.001(3) -0.003(2) -0.029(3)
C4B 0.036(3) 0.099(5) 0.023(3) 0.001(3) -0.003(2) -0.029(3)
C5B 0.036(3) 0.099(5) 0.023(3) 0.001(3) -0.003(2) -0.029(3)
C6B 0.036(3) 0.099(5) 0.023(3) 0.001(3) -0.003(2) -0.029(3)
C1B 0.036(3) 0.099(5) 0.023(3) 0.001(3) -0.003(2) -0.029(3)

loop_
_atom_type_symbol
_atom_type_description
_atom_type_scat_dispersion_real
_atom_type_scat_dispersion_imag
_atom_type_scat_source
C C 0.0033 0.0016 'International Tables Vol C Tables 4.2.6.8 and 6.1.1.4'
H H 0.0000 0.0000 'International Tables Vol C Tables 4.2.6.8 and 6.1.1.4'
N N 0.0061 0.0033 'International Tables Vol C Tables 4.2.6.8 and 6.1.1.4'
O O 0.0106 0.0060 'International Tables Vol C Tables 4.2.6.8 and 6.1.1.4'
Fe Fe 0.3463 0.8444 'International Tables Vol C Tables 4.2.6.8 and 6.1.1.4'
I I -0.4742 1.8119 'International Tables Vol C Tables 4.2.6.8 and 6.1.1.4'

loop_
_geom_angle_atom_site_label_1
_geom_angle_atom_site_label_2
_geom_angle_atom_site_label_3
_geom_angle
O1 Fe1 N2 134.49(15)
O1 Fe1 N3 118.40(15)
N2 Fe1 N3 98.25(16)
O1 Fe1 Fe2 98.56(10)
N2 Fe1 Fe2 87.33(11)
N3 Fe1 Fe2 46.48(11)
O1 Fe1 I1 94.67(10)
N2 Fe1 I1 102.44(11)
N3 Fe1 I1 103.45(11)
Fe2 Fe1 I1 149.79(3)
O1 Fe1 Fe3 106.40(11)
N2 Fe1 Fe3 45.26(11)
N3 Fe1 Fe3 88.29(12)
Fe2 Fe1 Fe3 51.60(2)
I1 Fe1 Fe3 147.41(3)
N6 Fe2 N3 84.69(18)
N6 Fe2 N1 155.07(18)
N3 Fe2 N1 97.74(17)
N6 Fe2 N4 110.74(17)
N3 Fe2 N4 157.22(17)
N1 Fe2 N4 75.50(16)
N6 Fe2 Fe3 150.48(13)
N3 Fe2 Fe3 105.14(12)
N1 Fe2 Fe3 52.66(12)
N4 Fe2 Fe3 53.32(11)
N6 Fe2 Fe1 101.55(13)
N3 Fe2 Fe1 52.25(12)
N1 Fe2 Fe1 99.41(12)
N4 Fe2 Fe1 106.70(11)
Fe3 Fe2 Fe1 66.31(3)
N5 Fe3 N1 157.56(18)
N5 Fe3 N2 85.40(17)
N1 Fe3 N2 96.06(17)
N5 Fe3 N4 108.45(17)
N1 Fe3 N4 78.87(16)
N2 Fe3 N4 155.50(17)
N5 Fe3 Fe2 147.23(13)
N1 Fe3 Fe2 54.62(12)
N2 Fe3 Fe2 100.19(12)
N4 Fe3 Fe2 57.24(12)
N5 Fe3 Fe1 100.43(13)
N1 Fe3 Fe1 97.58(13)
N2 Fe3 Fe1 50.20(12)
N4 Fe3 Fe1 106.27(12)
Fe2 Fe3 Fe1 62.09(3)
C1L O1 C4L 109.0(4)
C1L O1 Fe1 117.7(3)
C4L O1 Fe1 120.9(3)
C6 N1 C3 116.6(4)
C6 N1 Fe3 113.0(3)
C3 N1 Fe3 125.4(3)
C6 N1 Fe2 96.6(3)
C3 N1 Fe2 120.9(3)
Fe3 N1 Fe2 72.73(14)
C18 N2 C4 113.2(4)
C18 N2 Fe3 111.0(3)
C4 N2 Fe3 123.9(3)
C18 N2 Fe1 111.6(3)
C4 N2 Fe1 108.7(3)
Fe3 N2 Fe1 84.54(15)
C30 N3 C5 113.7(4)
C30 N3 Fe2 112.4(3)
C5 N3 Fe2 123.4(3)
C30 N3 Fe1 111.8(3)
C5 N3 Fe1 109.4(3)
Fe2 N3 Fe1 81.28(15)
C12 N4 C11 117.7(4)
C12 N4 Fe3 123.8(3)
C11 N4 Fe3 111.1(3)
C12 N4 Fe2 130.6(3)
C11 N4 Fe2 92.9(3)
Fe3 N4 Fe2 69.44(13)
C23 N5 C24 116.2(4)
C23 N5 Fe3 114.8(3)
C24 N5 Fe3 129.0(3)
C35 N6 C36 119.7(4)
C35 N6 Fe2 115.1(3)
C36 N6 Fe2 125.2(3)
C2 C1 H1B 109.5
C2 C1 H1C 109.5
H1B C1 H1C 109.5
C2 C1 H1A 109.5
H1B C1 H1A 109.5
H1C C1 H1A 109.5
O1 C1L C2L 107.3(5)
O1 C1L H1LA 110.3
C2L C1L H1LA 110.3
O1 C1L H1LB 110.3
C2L C1L H1LB 110.3
H1LA C1L H1LB 108.5
C3 C2 C4 113.4(4)
C3 C2 C1 106.5(4)
C4 C2 C1 106.1(4)
C3 C2 C5 111.3(4)
C4 C2 C5 113.8(4)
C1 C2 C5 105.1(4)
C1L C2L C3L 102.7(5)
C1L C2L H2LA 111.2
C3L C2L H2LA 111.2
C1L C2L H2LB 111.2
C3L C2L H2LB 111.2
H2LA C2L H2LB 109.1
N1 C3 C2 114.0(4)
N1 C3 H3A 108.8
C2 C3 H3A 108.8
N1 C3 H3B 108.8
C2 C3 H3B 108.8
H3A C3 H3B 107.7
C4L C3L C2L 102.3(5)
C4L C3L H3LB 111.3
C2L C3L H3LB 111.3
C4L C3L H3LA 111.3
C2L C3L H3LA 111.3
H3LB C3L H3LA 109.2
N2 C4 C2 116.2(4)
N2 C4 H4B 108.2
C2 C4 H4B 108.2
N2 C4 H4A 108.2
C2 C4 H4A 108.2
H4B C4 H4A 107.4
O1 C4L C3L 104.2(4)
O1 C4L H4LB 110.9
C3L C4L H4LB 110.9
O1 C4L H4LA 110.9
C3L C4L H4LA 110.9
H4LB C4L H4LA 108.9
N3 C5 C2 116.2(4)
N3 C5 H5B 108.2
C2 C5 H5B 108.2
N3 C5 H5A 108.2
C2 C5 H5A 108.2
H5B C5 H5A 107.4
C7 C6 C11 120.7(5)
C7 C6 N1 127.5(5)
C11 C6 N1 111.6(4)
C6 C7 C8 119.0(5)
C6 C7 H7 120.5
C8 C7 H7 120.5
C9 C8 C7 120.6(5)
C9 C8 H8 119.7
C7 C8 H8 119.7
C8 C9 C10 120.9(5)
C8 C9 H9 119.5
C10 C9 H9 119.5
C9 C10 C11 119.5(5)
C9 C10 H10 120.2
C11 C10 H10 120.2
C10 C11 C6 119.1(5)
C10 C11 N4 128.4(4)
C6 C11 N4 112.1(4)
C17 C12 C13 118.9(5)
C17 C12 N4 119.5(5)
C13 C12 N4 121.6(5)
C14 C13 C12 120.8(5)
C14 C13 H13 119.6
C12 C13 H13 119.6
C13 C14 C15 120.1(5)
C13 C14 H14 119.9
C15 C14 H14 119.9
C14 C15 C16 119.6(5)
C14 C15 H15 120.2
C16 C15 H15 120.2
C17 C16 C15 120.6(6)
C17 C16 H16 119.7
C15 C16 H16 119.7
C16 C17 C12 119.9(5)
C16 C17 H17 120.1
C12 C17 H17 120.1
C23 C18 C19 120.3(5)
C23 C18 N2 114.7(4)
C19 C18 N2 125.0(5)
C20 C19 C18 118.8(5)
C20 C19 H19 120.6
C18 C19 H19 120.6
C21 C20 C19 120.7(5)
C21 C20 H20 119.7
C19 C20 H20 119.7
C20 C21 C22 121.2(5)
C20 C21 H21 119.4
C22 C21 H21 119.4
C21 C22 C23 119.5(5)
C21 C22 H22 120.2
C23 C22 H22 120.2
N5 C23 C22 126.5(5)
N5 C23 C18 114.0(4)
C22 C23 C18 119.4(5)
C25 C24 C29 118.9(5)
C25 C24 N5 119.2(4)
C29 C24 N5 121.8(5)
C24 C25 C26 120.7(5)
C24 C25 H25 119.7
C26 C25 H25 119.7
C25 C26 C27 120.4(5)
C25 C26 H26 119.8
C27 C26 H26 119.8
C26 C27 C28 118.8(5)
C26 C27 H27 120.6
C28 C27 H27 120.6
C29 C28 C27 121.0(5)
C29 C28 H28 119.5
C27 C28 H28 119.5
C28 C29 C24 120.2(5)
C28 C29 H29 119.9
C24 C29 H29 119.9
C31 C30 C35 120.5(5)
C31 C30 N3 125.5(4)
C35 C30 N3 113.9(4)
C32 C31 C30 119.9(5)
C32 C31 H31 120.0
C30 C31 H31 120.0
C31 C32 C33 119.7(5)
C31 C32 H32 120.1
C33 C32 H32 120.1
C34 C33 C32 120.7(5)
C34 C33 H33 119.6
C32 C33 H33 119.6
C33 C34 C35 120.3(5)
C33 C34 H34 119.8
C35 C34 H34 119.8
N6 C35 C34 127.3(5)
N6 C35 C30 113.7(4)
C34 C35 C30 118.8(5)
C37 C36 C41 118.5(5)
C37 C36 N6 118.5(5)
C41 C36 N6 122.9(5)
C36 C37 C38 120.7(5)
C36 C37 H37 119.6
C38 C37 H37 119.6
C39 C38 C37 119.9(6)
C39 C38 H38 120.0
C37 C38 H38 120.0
C40 C39 C38 119.0(5)
C40 C39 H39 120.5
C38 C39 H39 120.5
C41 C40 C39 121.1(6)
C41 C40 H40 119.4
C39 C40 H40 119.4
C40 C41 C36 120.7(6)
C40 C41 H41 119.7
C36 C41 H41 119.7
C6A C1A C2A 120.3(6)
C6A C1A H1AA 119.8
C2A C1A H1AA 119.8
C1A C2A C3A 118.9(6)
C1A C2A H2A 120.5
C3A C2A H2A 120.5
C4A C3A C2A 120.6(6)
C4A C3A H3AA 119.7
C2A C3A H3AA 119.7
C5A C4A C3A 120.1(6)
C5A C4A H4AA 120.0
C3A C4A H4AA 120.0
C4A C5A C6A 120.3(6)
C4A C5A H5AA 119.9
C6A C5A H5AA 119.9
C1A C6A C5A 119.8(6)
C1A C6A H6A 120.1
C5A C6A H6A 120.1
C3B C2B C1B 120.0
C3B C2B H2BA 120.0
C1B C2B H2BA 120.0
C2B C3B C4B 120.0
C2B C3B H3BA 120.0
C4B C3B H3BA 120.0
C5B C4B C3B 120.0
C5B C4B H4BA 120.0
C3B C4B H4BA 120.0
C6B C5B C4B 120.0
C6B C5B H5BA 120.0
C4B C5B H5BA 120.0
C5B C6B C1B 120.0
C5B C6B H6BA 120.0
C1B C6B H6BA 120.0
C6B C1B C2B 120.0
C6B C1B H1BA 120.0
C2B C1B H1BA 120.0

loop_
_geom_bond_atom_site_label_1
_geom_bond_atom_site_label_2
_geom_bond_distance
I1 Fe1 2.6695(9)
Fe1 O1 2.024(4)
Fe1 N2 2.081(4)
Fe1 N3 2.082(4)
Fe1 Fe2 2.6026(10)
Fe1 Fe3 2.6971(11)
Fe2 N6 1.869(4)
Fe2 N3 1.909(4)
Fe2 N1 1.970(4)
Fe2 N4 2.073(4)
Fe2 Fe3 2.3079(10)
Fe3 N5 1.859(4)
Fe3 N1 1.921(4)
Fe3 N2 1.924(4)
Fe3 N4 1.977(4)
O1 C1L 1.429(7)
O1 C4L 1.471(6)
N1 C6 1.418(6)
N1 C3 1.452(6)
N2 C18 1.423(6)
N2 C4 1.482(6)
N3 C30 1.417(6)
N3 C5 1.482(6)
N4 C12 1.426(6)
N4 C11 1.432(6)
N5 C23 1.394(6)
N5 C24 1.434(6)
N6 C35 1.387(7)
N6 C36 1.425(6)
C1 C2 1.537(7)
C1 H1B 0.9800
C1 H1C 0.9800
C1 H1A 0.9800
C1L C2L 1.471(8)
C1L H1LA 0.9900
C1L H1LB 0.9900
C2 C3 1.521(7)
C2 C4 1.528(6)
C2 C5 1.541(7)
C2L C3L 1.519(9)
C2L H2LA 0.9900
C2L H2LB 0.9900
C3 H3A 0.9900
C3 H3B 0.9900
C3L C4L 1.509(8)
C3L H3LB 0.9900
C3L H3LA 0.9900
C4 H4B 0.9900
C4 H4A 0.9900
C4L H4LB 0.9900
C4L H4LA 0.9900
C5 H5B 0.9900
C5 H5A 0.9900
C6 C7 1.383(7)
C6 C11 1.414(7)
C7 C8 1.389(7)
C7 H7 0.9500
C8 C9 1.379(8)
C8 H8 0.9500
C9 C10 1.384(7)
C9 H9 0.9500
C10 C11 1.394(7)
C10 H10 0.9500
C12 C17 1.390(8)
C12 C13 1.400(7)
C13 C14 1.372(7)
C13 H13 0.9500
C14 C15 1.383(9)
C14 H14 0.9500
C15 C16 1.388(9)
C15 H15 0.9500
C16 C17 1.383(8)
C16 H16 0.9500
C17 H17 0.9500
C18 C23 1.405(7)
C18 C19 1.410(7)
C19 C20 1.391(7)
C19 H19 0.9500
C20 C21 1.375(8)
C20 H20 0.9500
C21 C22 1.388(8)
C21 H21 0.9500
C22 C23 1.398(7)
C22 H22 0.9500
C24 C25 1.383(7)
C24 C29 1.390(7)
C25 C26 1.385(7)
C25 H25 0.9500
C26 C27 1.385(8)
C26 H26 0.9500
C27 C28 1.386(8)
C27 H27 0.9500
C28 C29 1.379(7)
C28 H28 0.9500
C29 H29 0.9500
C30 C31 1.392(7)
C30 C35 1.410(7)
C31 C32 1.381(8)
C31 H31 0.9500
C32 C33 1.398(8)
C32 H32 0.9500
C33 C34 1.379(8)
C33 H33 0.9500
C34 C35 1.394(7)
C34 H34 0.9500
C36 C37 1.374(8)
C36 C41 1.390(7)
C37 C38 1.396(7)
C37 H37 0.9500
C38 C39 1.377(9)
C38 H38 0.9500
C39 C40 1.375(9)
C39 H39 0.9500
C40 C41 1.364(8)
C40 H40 0.9500
C41 H41 0.9500
C1A C6A 1.381(8)
C1A C2A 1.387(9)
C1A H1AA 0.9500
C2A C3A 1.392(9)
C2A H2A 0.9500
C3A C4A 1.374(9)
C3A H3AA 0.9500
C4A C5A 1.372(9)
C4A H4AA 0.9500
C5A C6A 1.383(8)
C5A H5AA 0.9500
C6A H6A 0.9500
C2B C3B 1.3900
C2B C1B 1.3900
C2B H2BA 0.9500
C3B C4B 1.3900
C3B H3BA 0.9500
C4B C5B 1.3900
C4B H4BA 0.9500
C5B C6B 1.3900
C5B H5BA 0.9500
C6B C1B 1.3900
C6B H6BA 0.9500
C1B H1BA 0.9500
